data_7008009
loop_
_publ_author_name
'Nishimura, Yoshimasa'
'Arikawa, Yasuhiro'
'Inoue, Takanori'
'Onishi, Masayoshi'

_publ_section_title
;
 Regioselective nucleophilic addition of triphenylphosphine to the
 nitrosylruthenium alkynyl complexes having a
 hydrotris(pyrazol-1-yl)borate: formation of phosphonio-alkenyl,
 alkynyl, and allenyl species.
;
_journal_issue 5
_journal_name_full 'Dalton transactions (Cambridge, England : 2003)'
_journal_page_first 930
_journal_page_last 937
_journal_paper_doi 10.1039/b415483e
_journal_year 2005
_chemical_formula_moiety 'C35 H31 B Cl N7 O P Ru, B F4 '
_chemical_formula_sum 'C35 H31 B2 Cl F4 N7 O P Ru'
_chemical_formula_weight 830.79
_space_group_IT_number 14
_symmetry_cell_setting monoclinic
_symmetry_Int_Tables_number 14
_symmetry_space_group_name_Hall '-P 2yab'
_symmetry_space_group_name_H-M 'P 1 21/a 1'
_cell_angle_alpha 90
_cell_angle_beta 112.3862(5)
_cell_angle_gamma 90
_cell_formula_units_Z 4
_cell_length_a 19.641(2)
_cell_length_b 10.1468(7)
_cell_length_c 20.1828(4)
_cell_measurement_reflns_used 7
_cell_measurement_temperature 296.2
_cell_volume 3719.2(5)
_computing_cell_refinement D*TREK
_computing_data_collection D*TREK
_computing_data_reduction 'teXsan Ver. 1.11'
_computing_publication_material 'teXsan Ver. 1.11'
_computing_structure_refinement 'teXsan Ver. 1.10'
_computing_structure_solution SIR92
_diffrn_measured_fraction_theta_full 0.9782
_diffrn_measured_fraction_theta_max 0.9782
_diffrn_measurement_device_type 'Quantum CCD/Rigaku AFC7'
_diffrn_measurement_method \w
_diffrn_radiation_type 'Mo K\a'
_diffrn_radiation_wavelength 0.7107
_diffrn_reflns_av_R_equivalents 0.030
_diffrn_reflns_limit_h_max 25
_diffrn_reflns_limit_h_min -22
_diffrn_reflns_limit_k_max 13
_diffrn_reflns_limit_k_min -11
_diffrn_reflns_limit_l_max 26
_diffrn_reflns_limit_l_min -26
_diffrn_reflns_number 32298
_diffrn_reflns_theta_full 27.50
_diffrn_reflns_theta_max 27.50
_exptl_absorpt_coefficient_mu 0.596
_exptl_absorpt_correction_T_max 0.942
_exptl_absorpt_correction_T_min 0.779
_exptl_absorpt_correction_type multi-scan
_exptl_absorpt_process_details '(Jacobson, 1998)'
_exptl_crystal_colour orange
_exptl_crystal_density_diffrn 1.484
_exptl_crystal_density_method 'not measured'
_exptl_crystal_description block
_exptl_crystal_size_max 0.600
_exptl_crystal_size_mid 0.200
_exptl_crystal_size_min 0.100
_refine_diff_density_max 0.49
_refine_diff_density_min -0.47
_refine_ls_extinction_method none
_refine_ls_goodness_of_fit_ref 1.023
_refine_ls_hydrogen_treatment noref
_refine_ls_number_parameters 469
_refine_ls_number_reflns 8359
_refine_ls_R_factor_gt 0.0319
_refine_ls_shift/su_max 0.0014
_refine_ls_structure_factor_coef Fsqd
_refine_ls_weighting_details 'w = 1/[\s^2^(Fo^2^) + (0.02000(Max(Fo^2^,0) + 2Fc^2^)/3)^2^]'
_refine_ls_weighting_scheme calc
_refine_ls_wR_factor_ref 0.0714
_reflns_number_gt 5847
_reflns_number_total 8360
_reflns_threshold_expression F^2^>2.0\s(F^2^)
_cod_data_source_file b415483e.txt
_cod_data_source_block 0416
_cod_original_cell_volume 3719.1(4)
_cod_original_formula_sum 'C35 H31 B2 Cl F4 N7 O P Ru '
_cod_database_code 7008009

loop_
_symmetry_equiv_pos_as_xyz
x,y,z
1/2-x,1/2+y,-z
-x,-y,-z
1/2+x,1/2-y,z

loop_
_atom_site_label
_atom_site_type_symbol
_atom_site_fract_x
_atom_site_fract_y
_atom_site_fract_z
_atom_site_U_iso_or_equiv
_atom_site_adp_type
_atom_site_occupancy
_atom_site_calc_flag
_atom_site_refinement_flags
_atom_site_disorder_assembly
_atom_site_disorder_group
Ru Ru 0.48255(1) 0.16948(2) 0.124804(9) 0.03632(5) Uani 1.00 d . . .
Cl Cl 0.37313(4) 0.28920(7) 0.10693(4) 0.0589(2) Uani 1.00 d . . .
P P 0.45087(3) -0.00802(6) 0.32764(3) 0.0407(2) Uani 1.00 d . . .
F(1) F 0.61555(9) -0.1936(2) 0.2948(1) 0.0849(6) Uani 1.00 d . . .
F(2) F 0.7251(1) -0.0963(2) 0.3535(2) 0.138(1) Uani 1.00 d . . .
F(3) F 0.6951(2) -0.2915(3) 0.3899(2) 0.168(1) Uani 1.00 d . . .
F(4) F 0.7183(1) -0.2783(2) 0.2902(2) 0.151(1) Uani 1.00 d . . .
O O 0.4146(1) -0.0491(2) 0.0334(1) 0.0768(7) Uani 1.00 d . . .
N(1) N 0.4388(1) 0.0362(2) 0.0726(1) 0.0450(6) Uani 1.00 d . . .
N(2) N 0.5854(1) 0.0885(2) 0.1449(1) 0.0444(6) Uani 1.00 d . . .
N(3) N 0.6372(1) 0.1600(2) 0.1312(1) 0.0517(6) Uani 1.00 d . . .
N(4) N 0.5416(1) 0.3293(2) 0.18223(10) 0.0437(5) Uani 1.00 d . . .
N(5) N 0.6037(1) 0.3702(2) 0.1733(1) 0.0507(6) Uani 1.00 d . . .
N(6) N 0.4939(1) 0.2698(2) 0.0353(1) 0.0479(6) Uani 1.00 d . . .
N(7) N 0.5603(1) 0.3226(2) 0.0432(1) 0.0533(6) Uani 1.00 d . . .
C(1) C 0.6123(2) -0.0328(2) 0.1634(1) 0.0577(8) Uani 1.00 d . . .
C(2) C 0.6812(2) -0.0409(3) 0.1604(2) 0.074(1) Uani 1.00 d . . .
C(3) C 0.6950(1) 0.0806(3) 0.1402(2) 0.0680(10) Uani 1.00 d . . .
C(4) C 0.5343(2) 0.4053(2) 0.2334(1) 0.0545(8) Uani 1.00 d . . .
C(5) C 0.5917(2) 0.4940(3) 0.2579(2) 0.0660(9) Uani 1.00 d . . .
C(6) C 0.6339(2) 0.4691(3) 0.2190(2) 0.0660(9) Uani 1.00 d . . .
C(7) C 0.4484(2) 0.2910(2) -0.0323(1) 0.0575(8) Uani 1.00 d . . .
C(8) C 0.4852(2) 0.3565(3) -0.0689(2) 0.073(1) Uani 1.00 d . . .
C(9) C 0.5548(2) 0.3754(3) -0.0198(2) 0.071(1) Uani 1.00 d . . .
C(10) C 0.4822(1) 0.1011(2) 0.2202(1) 0.0390(6) Uani 1.00 d . . .
C(11) C 0.4455(1) 0.0036(2) 0.2366(1) 0.0389(6) Uani 1.00 d . . .
C(12) C 0.3930(1) -0.0900(2) 0.1853(1) 0.0448(7) Uani 1.00 d . . .
C(13) C 0.4128(2) -0.2213(3) 0.1827(1) 0.0563(8) Uani 1.00 d . . .
C(14) C 0.3632(2) -0.3072(3) 0.1349(2) 0.076(1) Uani 1.00 d . . .
C(15) C 0.2951(2) -0.2629(4) 0.0889(2) 0.087(1) Uani 1.00 d . . .
C(16) C 0.2755(2) -0.1337(4) 0.0918(2) 0.082(1) Uani 1.00 d . . .
C(17) C 0.3235(1) -0.0479(3) 0.1401(2) 0.0604(8) Uani 1.00 d . . .
C(18) C 0.4529(1) -0.1778(2) 0.3547(1) 0.0450(6) Uani 1.00 d . . .
C(19) C 0.5185(2) -0.2411(3) 0.3926(2) 0.0675(10) Uani 1.00 d . . .
C(20) C 0.5187(2) -0.3759(3) 0.4040(2) 0.092(1) Uani 1.00 d . . .
C(21) C 0.4539(2) -0.4459(3) 0.3786(2) 0.085(1) Uani 1.00 d . . .
C(22) C 0.3891(2) -0.3841(3) 0.3422(2) 0.070(1) Uani 1.00 d . . .
C(23) C 0.3880(1) -0.2500(2) 0.3290(1) 0.0531(8) Uani 1.00 d . . .
C(24) C 0.3710(1) 0.0703(2) 0.3323(1) 0.0456(7) Uani 1.00 d . . .
C(25) C 0.3428(2) 0.0319(3) 0.3828(2) 0.0697(10) Uani 1.00 d . . .
C(26) C 0.2871(2) 0.1041(4) 0.3911(2) 0.097(1) Uani 1.00 d . . .
C(27) C 0.2619(2) 0.2154(4) 0.3517(2) 0.093(1) Uani 1.00 d . . .
C(28) C 0.2897(2) 0.2557(3) 0.3024(2) 0.0728(10) Uani 1.00 d . . .
C(29) C 0.3440(1) 0.1831(2) 0.2917(1) 0.0538(7) Uani 1.00 d . . .
C(30) C 0.5290(1) 0.0809(2) 0.3882(1) 0.0492(7) Uani 1.00 d . . .
C(31) C 0.5189(2) 0.1795(3) 0.4314(1) 0.0625(8) Uani 1.00 d . . .
C(32) C 0.5786(2) 0.2484(3) 0.4767(2) 0.087(1) Uani 1.00 d . . .
C(33) C 0.6477(2) 0.2184(4) 0.4816(2) 0.092(1) Uani 1.00 d . . .
C(34) C 0.6593(2) 0.1196(4) 0.4400(2) 0.083(1) Uani 1.00 d . . .
C(35) C 0.5992(2) 0.0520(3) 0.3917(2) 0.0634(9) Uani 1.00 d . . .
B(1) B 0.6248(2) 0.3082(3) 0.1145(2) 0.0575(10) Uani 1.00 d . . .
B(2) B 0.6899(2) -0.2143(5) 0.3329(3) 0.094(2) Uani 1.00 d . . .
H(1) H 0.6756 0.3471 0.1132 0.0688 Uiso 1.00 calc . . .
H(2) H 0.5873 -0.1041 0.1769 0.0693 Uiso 1.00 calc . . .
H(3) H 0.7131 -0.1175 0.1706 0.0882 Uiso 1.00 calc . . .
H(4) H 0.7394 0.1061 0.1333 0.0816 Uiso 1.00 calc . . .
H(5) H 0.4946 0.3988 0.2507 0.0654 Uiso 1.00 calc . . .
H(6) H 0.6002 0.5601 0.2949 0.0791 Uiso 1.00 calc . . .
H(7) H 0.6786 0.5157 0.2237 0.0793 Uiso 1.00 calc . . .
H(8) H 0.3971 0.2644 -0.0528 0.0690 Uiso 1.00 calc . . .
H(9) H 0.4657 0.3834 -0.1188 0.0880 Uiso 1.00 calc . . .
H(10) H 0.5942 0.4197 -0.0288 0.0848 Uiso 1.00 calc . . .
H(11) H 0.5152 0.1489 0.2616 0.0468 Uiso 1.00 calc . . .
H(12) H 0.4610 -0.2524 0.2142 0.0675 Uiso 1.00 calc . . .
H(13) H 0.3764 -0.3991 0.1337 0.0909 Uiso 1.00 calc . . .
H(14) H 0.2612 -0.3228 0.0547 0.1039 Uiso 1.00 calc . . .
H(15) H 0.2276 -0.1027 0.0596 0.0987 Uiso 1.00 calc . . .
H(16) H 0.3087 0.0425 0.1426 0.0725 Uiso 1.00 calc . . .
H(17) H 0.5642 -0.1916 0.4111 0.0810 Uiso 1.00 calc . . .
H(18) H 0.5647 -0.4210 0.4301 0.1101 Uiso 1.00 calc . . .
H(19) H 0.4545 -0.5402 0.3867 0.1026 Uiso 1.00 calc . . .
H(20) H 0.3435 -0.4338 0.3253 0.0838 Uiso 1.00 calc . . .
H(21) H 0.3418 -0.2064 0.3017 0.0637 Uiso 1.00 calc . . .
H(22) H 0.3622 -0.0456 0.4121 0.0836 Uiso 1.00 calc . . .
H(23) H 0.2660 0.0757 0.4251 0.1168 Uiso 1.00 calc . . .
H(24) H 0.2236 0.2669 0.3586 0.1119 Uiso 1.00 calc . . .
H(25) H 0.2711 0.3354 0.2749 0.0874 Uiso 1.00 calc . . .
H(26) H 0.3632 0.2105 0.2562 0.0645 Uiso 1.00 calc . . .
H(27) H 0.4699 0.1995 0.4296 0.0751 Uiso 1.00 calc . . .
H(28) H 0.5713 0.3192 0.5056 0.1044 Uiso 1.00 calc . . .
H(29) H 0.6894 0.2669 0.5145 0.1100 Uiso 1.00 calc . . .
H(30) H 0.7089 0.0974 0.4445 0.0998 Uiso 1.00 calc . . .
H(31) H 0.6065 -0.0149 0.3606 0.0761 Uiso 1.00 calc . . .

loop_
_atom_site_aniso_label
_atom_site_aniso_U_11
_atom_site_aniso_U_22
_atom_site_aniso_U_33
_atom_site_aniso_U_12
_atom_site_aniso_U_13
_atom_site_aniso_U_23
Ru 0.0401(1) 0.03819(9) 0.03308(9) -0.00074(8) 0.01670(7) -0.00207(8)
Cl 0.0504(4) 0.0644(4) 0.0639(4) 0.0150(3) 0.0242(3) 0.0049(3)
P 0.0463(3) 0.0412(3) 0.0386(3) 0.0008(3) 0.0207(3) 0.0046(2)
F(1) 0.058(1) 0.087(1) 0.100(1) 0.0019(9) 0.0197(10) 0.005(1)
F(2) 0.083(2) 0.110(2) 0.224(3) -0.035(1) 0.061(2) -0.067(2)
F(3) 0.106(2) 0.190(3) 0.146(2) -0.007(2) -0.023(2) 0.053(2)
F(4) 0.084(2) 0.106(2) 0.280(4) -0.020(1) 0.089(2) -0.067(2)
O 0.103(2) 0.073(1) 0.055(1) -0.028(1) 0.030(1) -0.027(1)
N(1) 0.050(1) 0.050(1) 0.036(1) -0.0046(9) 0.0176(9) -0.0038(9)
N(2) 0.043(1) 0.049(1) 0.043(1) 0.0003(9) 0.0177(9) -0.0062(9)
N(3) 0.041(1) 0.064(1) 0.054(1) -0.005(1) 0.0225(10) -0.014(1)
N(4) 0.053(1) 0.0421(10) 0.040(1) -0.0042(9) 0.0226(9) -0.0063(9)
N(5) 0.054(1) 0.050(1) 0.053(1) -0.0128(9) 0.024(1) -0.0109(9)
N(6) 0.062(1) 0.049(1) 0.037(1) -0.0004(10) 0.023(1) 0.0006(9)
N(7) 0.072(1) 0.052(1) 0.050(1) -0.011(1) 0.040(1) -0.0049(10)
C(1) 0.060(2) 0.050(1) 0.060(2) 0.009(1) 0.018(1) -0.008(1)
C(2) 0.057(2) 0.075(2) 0.084(2) 0.020(2) 0.022(2) -0.019(2)
C(3) 0.043(2) 0.092(2) 0.071(2) 0.003(1) 0.024(1) -0.031(2)
C(4) 0.073(2) 0.049(1) 0.047(1) 0.001(1) 0.029(1) -0.010(1)
C(5) 0.083(2) 0.058(2) 0.055(2) -0.009(1) 0.025(2) -0.021(1)
C(6) 0.068(2) 0.058(2) 0.069(2) -0.020(1) 0.022(2) -0.019(1)
C(7) 0.078(2) 0.056(1) 0.039(1) 0.012(1) 0.022(1) -0.001(1)
C(8) 0.125(3) 0.062(2) 0.046(2) 0.015(2) 0.047(2) 0.009(1)
C(9) 0.119(3) 0.053(1) 0.070(2) -0.007(2) 0.069(2) -0.003(1)
C(10) 0.041(1) 0.044(1) 0.033(1) 0.0040(10) 0.016(1) 0.0009(9)
C(11) 0.038(1) 0.045(1) 0.037(1) 0.0020(9) 0.0175(10) 0.0005(9)
C(12) 0.048(1) 0.052(1) 0.042(1) -0.007(1) 0.026(1) -0.002(1)
C(13) 0.072(2) 0.054(1) 0.057(2) -0.004(1) 0.039(2) -0.008(1)
C(14) 0.113(3) 0.061(2) 0.080(2) -0.029(2) 0.067(2) -0.026(2)
C(15) 0.086(3) 0.108(3) 0.078(2) -0.054(2) 0.046(2) -0.037(2)
C(16) 0.054(2) 0.108(3) 0.080(2) -0.027(2) 0.020(2) -0.019(2)
C(17) 0.046(2) 0.070(2) 0.065(2) -0.010(1) 0.021(1) -0.007(1)
C(18) 0.048(1) 0.040(1) 0.052(1) 0.003(1) 0.024(1) 0.009(1)
C(19) 0.058(2) 0.067(2) 0.083(2) 0.009(1) 0.033(2) 0.027(2)
C(20) 0.085(3) 0.073(2) 0.129(3) 0.033(2) 0.054(2) 0.047(2)
C(21) 0.111(3) 0.047(2) 0.121(3) 0.012(2) 0.069(3) 0.018(2)
C(22) 0.091(2) 0.050(1) 0.082(2) -0.011(2) 0.047(2) -0.002(1)
C(23) 0.061(2) 0.050(1) 0.055(2) -0.001(1) 0.029(1) 0.001(1)
C(24) 0.052(1) 0.046(1) 0.045(1) 0.002(1) 0.025(1) -0.001(1)
C(25) 0.091(2) 0.067(2) 0.077(2) 0.012(2) 0.061(2) 0.011(1)
C(26) 0.120(3) 0.101(3) 0.114(3) 0.023(2) 0.092(3) 0.008(2)
C(27) 0.097(3) 0.103(3) 0.101(3) 0.033(2) 0.062(2) -0.009(2)
C(28) 0.080(2) 0.067(2) 0.069(2) 0.026(2) 0.025(2) 0.000(2)
C(29) 0.060(2) 0.054(1) 0.047(1) 0.009(1) 0.021(1) 0.002(1)
C(30) 0.057(2) 0.053(1) 0.037(1) -0.006(1) 0.017(1) 0.008(1)
C(31) 0.082(2) 0.063(2) 0.039(1) -0.009(1) 0.018(1) -0.001(1)
C(32) 0.116(3) 0.083(2) 0.047(2) -0.025(2) 0.015(2) -0.007(2)
C(33) 0.098(3) 0.105(3) 0.049(2) -0.043(2) 0.002(2) 0.011(2)
C(34) 0.060(2) 0.111(3) 0.067(2) -0.023(2) 0.012(2) 0.029(2)
C(35) 0.057(2) 0.076(2) 0.055(2) -0.007(1) 0.019(1) 0.014(1)
B(1) 0.057(2) 0.063(2) 0.065(2) -0.015(1) 0.037(2) -0.012(1)
B(2) 0.060(3) 0.082(3) 0.130(4) -0.003(2) 0.026(3) -0.010(3)

loop_
_atom_type_symbol
_atom_type_description
_atom_type_scat_dispersion_real
_atom_type_scat_dispersion_imag
_atom_type_scat_source
C C 0.003 0.002
;International Tables for Crystallography
(1992, Vol. C, Tables 4.2.6.8 and 6.1.1.1)
;
H H 0.000 0.000
;International Tables for Crystallography
(1992, Vol. C, Table 6.1.1.2)
;
N N 0.006 0.003
;International Tables for Crystallography
(1992, Vol. C, Tables 4.2.6.8 and 6.1.1.1)
;
O O 0.011 0.006
;International Tables for Crystallography
(1992, Vol. C, Tables 4.2.6.8 and 6.1.1.1)
;
B B 0.001 0.001
;International Tables for Crystallography
(1992, Vol. C, Tables 4.2.6.8 and 6.1.1.1)
;
Cl Cl 0.148 0.159
;International Tables for Crystallography
(1992, Vol. C, Tables 4.2.6.8 and 6.1.1.1)
;
F F 0.017 0.010
;International Tables for Crystallography
(1992, Vol. C, Tables 4.2.6.8 and 6.1.1.1)
;
P P 0.102 0.094
;International Tables for Crystallography
(1992, Vol. C, Tables 4.2.6.8 and 6.1.1.1)
;
Ru Ru -1.259 0.836
;International Tables for Crystallography
(1992, Vol. C, Tables 4.2.6.8 and 6.1.1.1)
;

loop_
_geom_angle_atom_site_label_1
_geom_angle_atom_site_label_2
_geom_angle_atom_site_label_3
_geom_angle
_geom_angle_site_symmetry_1
_geom_angle_site_symmetry_2
_geom_angle_site_symmetry_3
_geom_angle_publ_flag
Cl Ru N(1) 95.53(7) . . . yes
Cl Ru N(2) 172.37(5) . . . yes
Cl Ru N(4) 88.06(5) . . . yes
Cl Ru N(6) 90.43(6) . . . yes
Cl Ru C(10) 89.39(6) . . . yes
N(1) Ru N(2) 91.76(8) . . . yes
N(1) Ru N(4) 174.63(8) . . . yes
N(1) Ru N(6) 92.57(8) . . . yes
N(1) Ru C(10) 97.40(9) . . . yes
N(2) Ru N(4) 84.51(7) . . . yes
N(2) Ru N(6) 87.00(8) . . . yes
N(2) Ru C(10) 91.90(8) . . . yes
N(4) Ru N(6) 83.39(7) . . . yes
N(4) Ru C(10) 86.60(8) . . . yes
N(6) Ru C(10) 169.99(8) . . . yes
C(11) P C(18) 110.9(1) . . . yes
C(11) P C(24) 108.2(1) . . . yes
C(11) P C(30) 111.3(1) . . . yes
C(18) P C(24) 109.1(1) . . . yes
C(18) P C(30) 111.0(1) . . . yes
C(24) P C(30) 106.2(1) . . . yes
Ru N(1) O 172.0(2) . . . yes
Ru N(2) N(3) 119.8(1) . . . yes
Ru N(2) C(1) 132.3(2) . . . yes
N(3) N(2) C(1) 107.5(2) . . . yes
N(2) N(3) C(3) 108.1(2) . . . yes
N(2) N(3) B(1) 119.7(2) . . . yes
C(3) N(3) B(1) 132.0(2) . . . yes
Ru N(4) N(5) 120.1(1) . . . yes
Ru N(4) C(4) 132.9(2) . . . yes
N(5) N(4) C(4) 106.9(2) . . . yes
N(4) N(5) C(6) 108.6(2) . . . yes
N(4) N(5) B(1) 119.8(2) . . . yes
C(6) N(5) B(1) 131.5(2) . . . yes
Ru N(6) N(7) 119.1(1) . . . yes
Ru N(6) C(7) 133.6(2) . . . yes
N(7) N(6) C(7) 107.2(2) . . . yes
N(6) N(7) C(9) 108.5(2) . . . yes
N(6) N(7) B(1) 119.3(2) . . . yes
C(9) N(7) B(1) 132.2(2) . . . yes
N(2) C(1) C(2) 109.4(2) . . . yes
C(1) C(2) C(3) 105.7(2) . . . yes
N(3) C(3) C(2) 109.2(2) . . . yes
N(4) C(4) C(5) 109.8(2) . . . yes
C(4) C(5) C(6) 105.4(2) . . . yes
N(5) C(6) C(5) 109.2(2) . . . yes
N(6) C(7) C(8) 109.9(3) . . . yes
C(7) C(8) C(9) 105.3(2) . . . yes
N(7) C(9) C(8) 109.1(3) . . . yes
Ru C(10) C(11) 132.7(2) . . . yes
P C(11) C(10) 118.2(2) . . . yes
P C(11) C(12) 115.0(1) . . . yes
C(10) C(11) C(12) 126.5(2) . . . yes
C(11) C(12) C(13) 120.4(2) . . . yes
C(11) C(12) C(17) 120.4(2) . . . yes
C(13) C(12) C(17) 119.2(2) . . . yes
C(12) C(13) C(14) 119.7(3) . . . yes
C(13) C(14) C(15) 120.4(3) . . . yes
C(14) C(15) C(16) 119.9(3) . . . yes
C(15) C(16) C(17) 120.4(3) . . . yes
C(12) C(17) C(16) 120.5(3) . . . yes
P C(18) C(19) 121.4(2) . . . yes
P C(18) C(23) 118.6(2) . . . yes
C(19) C(18) C(23) 119.5(2) . . . yes
C(18) C(19) C(20) 119.6(3) . . . yes
C(19) C(20) C(21) 120.3(3) . . . yes
C(20) C(21) C(22) 120.4(3) . . . yes
C(21) C(22) C(23) 120.1(3) . . . yes
C(18) C(23) C(22) 120.1(3) . . . yes
P C(24) C(25) 121.0(2) . . . yes
P C(24) C(29) 118.7(2) . . . yes
C(25) C(24) C(29) 119.6(2) . . . yes
C(24) C(25) C(26) 119.8(3) . . . yes
C(25) C(26) C(27) 119.8(3) . . . yes
C(26) C(27) C(28) 121.2(3) . . . yes
C(27) C(28) C(29) 120.0(3) . . . yes
C(24) C(29) C(28) 119.5(2) . . . yes
P C(30) C(31) 119.9(2) . . . yes
P C(30) C(35) 120.2(2) . . . yes
C(31) C(30) C(35) 119.9(2) . . . yes
C(30) C(31) C(32) 119.6(3) . . . yes
C(31) C(32) C(33) 120.7(3) . . . yes
C(32) C(33) C(34) 120.7(3) . . . yes
C(33) C(34) C(35) 119.5(3) . . . yes
C(30) C(35) C(34) 119.5(3) . . . yes
N(3) B(1) N(5) 107.4(2) . . . yes
N(3) B(1) N(7) 107.8(2) . . . yes
N(5) B(1) N(7) 108.7(2) . . . yes
F(1) B(2) F(2) 110.0(3) . . . yes
F(1) B(2) F(3) 106.3(4) . . . yes
F(1) B(2) F(4) 108.7(4) . . . yes
F(2) B(2) F(3) 112.4(4) . . . yes
F(2) B(2) F(4) 109.2(4) . . . yes
F(3) B(2) F(4) 110.1(4) . . . yes

loop_
_geom_bond_atom_site_label_1
_geom_bond_atom_site_label_2
_geom_bond_distance
_geom_bond_site_symmetry_1
_geom_bond_site_symmetry_2
_geom_bond_publ_flag
Ru Cl 2.3737(7) . . yes
Ru N(1) 1.729(2) . . yes
Ru N(2) 2.072(2) . . yes
Ru N(4) 2.072(2) . . yes
Ru N(6) 2.158(2) . . yes
Ru C(10) 2.048(2) . . yes
P C(11) 1.804(2) . . yes
P C(18) 1.804(2) . . yes
P C(24) 1.792(2) . . yes
P C(30) 1.799(3) . . yes
F(1) B(2) 1.383(5) . . yes
F(2) B(2) 1.366(5) . . yes
F(3) B(2) 1.362(6) . . yes
F(4) B(2) 1.359(5) . . yes
O N(1) 1.146(2) . . yes
N(2) N(3) 1.362(3) . . yes
N(2) C(1) 1.336(3) . . yes
N(3) C(3) 1.347(3) . . yes
N(3) B(1) 1.540(4) . . yes
N(4) N(5) 1.364(3) . . yes
N(4) C(4) 1.340(3) . . yes
N(5) C(6) 1.340(3) . . yes
N(5) B(1) 1.531(3) . . yes
N(6) N(7) 1.362(3) . . yes
N(6) C(7) 1.333(3) . . yes
N(7) C(9) 1.346(3) . . yes
N(7) B(1) 1.519(4) . . yes
C(1) C(2) 1.381(4) . . yes
C(2) C(3) 1.357(4) . . yes
C(4) C(5) 1.378(4) . . yes
C(5) C(6) 1.365(4) . . yes
C(7) C(8) 1.385(4) . . yes
C(8) C(9) 1.362(4) . . yes
C(10) C(11) 1.339(3) . . yes
C(11) C(12) 1.491(3) . . yes
C(12) C(13) 1.394(3) . . yes
C(12) C(17) 1.389(4) . . yes
C(13) C(14) 1.388(4) . . yes
C(14) C(15) 1.380(5) . . yes
C(15) C(16) 1.373(5) . . yes
C(16) C(17) 1.378(4) . . yes
C(18) C(19) 1.380(4) . . yes
C(18) C(23) 1.388(3) . . yes
C(19) C(20) 1.387(4) . . yes
C(20) C(21) 1.375(5) . . yes
C(21) C(22) 1.357(4) . . yes
C(22) C(23) 1.385(4) . . yes
C(24) C(25) 1.389(3) . . yes
C(24) C(29) 1.389(3) . . yes
C(25) C(26) 1.379(4) . . yes
C(26) C(27) 1.362(5) . . yes
C(27) C(28) 1.366(5) . . yes
C(28) C(29) 1.379(4) . . yes
C(30) C(31) 1.391(4) . . yes
C(30) C(35) 1.385(4) . . yes
C(31) C(32) 1.372(4) . . yes
C(32) C(33) 1.358(5) . . yes
C(33) C(34) 1.380(5) . . yes
C(34) C(35) 1.392(4) . . yes

loop_
_geom_contact_atom_site_label_1
_geom_contact_atom_site_label_2
_geom_contact_distance
_geom_contact_site_symmetry_1
_geom_contact_site_symmetry_2
_geom_contact_publ_flag
F(1) C(1) 3.092(3) . . ?
F(1) C(5) 3.249(3) . 1_545 ?
F(1) C(35) 3.258(4) . . ?
F(1) C(19) 3.261(3) . . ?
F(2) C(35) 3.228(4) . . ?
F(2) C(22) 3.322(4) . 4_545 ?
F(2) C(34) 3.353(5) . . ?
F(3) C(33) 3.189(4) . 2_646 ?
F(3) C(5) 3.441(4) . 1_545 ?
F(3) C(19) 3.528(4) . . ?
F(4) C(6) 3.093(3) . 1_545 ?
F(4) C(23) 3.133(3) . 4_545 ?
F(4) C(5) 3.274(4) . 1_545 ?
F(4) C(2) 3.427(5) . . ?
F(4) C(22) 3.520(4) . 4_545 ?
F(4) C(25) 3.551(4) . 4_545 ?
O N(3) 3.280(3) . 3_655 ?
O N(7) 3.304(3) . 3_655 ?
O C(3) 3.357(4) . 3_655 ?
O C(9) 3.394(3) . 3_655 ?
O N(6) 3.473(3) . 3_655 ?
N(5) C(8) 3.518(4) . 3_665 ?
N(7) C(8) 3.467(3) . 3_665 ?
C(1) C(7) 3.589(4) . 3_655 ?
C(3) C(28) 3.507(4) . 4_555 ?
C(5) B(2) 3.543(5) . 1_565 ?
C(6) C(27) 3.445(5) . 4_555 ?
C(6) C(8) 3.519(4) . 3_665 ?
C(7) C(9) 3.553(4) . 3_665 ?
C(8) C(9) 3.507(4) . 3_665 ?
C(9) C(14) 3.363(4) . 3_655 ?
C(27) C(34) 3.576(4) . 4_455 ?

loop_
_geom_torsion_atom_site_label_1
_geom_torsion_atom_site_label_2
_geom_torsion_atom_site_label_3
_geom_torsion_atom_site_label_4
_geom_torsion
_geom_torsion_site_symmetry_1
_geom_torsion_site_symmetry_2
_geom_torsion_site_symmetry_3
_geom_torsion_site_symmetry_4
_geom_torsion_publ_flag
Ru N(2) N(3) C(3) -172.5(2) . . . . yes
Ru N(2) N(3) B(1) 11.6(3) . . . . yes
Ru N(2) C(1) C(2) 171.4(2) . . . . yes
Ru N(4) N(5) C(6) -176.4(2) . . . . yes
Ru N(4) N(5) B(1) 7.1(3) . . . . yes
Ru N(4) C(4) C(5) 175.8(2) . . . . yes
Ru N(6) N(7) C(9) 177.8(2) . . . . yes
Ru N(6) N(7) B(1) 0.7(3) . . . . yes
Ru N(6) C(7) C(8) -177.0(2) . . . . yes
Ru C(10) C(11) P -170.6(1) . . . . yes
Ru C(10) C(11) C(12) 2.2(4) . . . . yes
Cl Ru N(1) O 122(1) . . . . yes
Cl Ru N(2) N(3) -36.6(5) . . . . yes
Cl Ru N(2) C(1) 151.7(3) . . . . yes
Cl Ru N(4) N(5) -138.2(2) . . . . yes
Cl Ru N(4) C(4) 45.8(2) . . . . yes
Cl Ru N(6) N(7) 131.9(2) . . . . yes
Cl Ru N(6) C(7) -50.7(2) . . . . yes
Cl Ru C(10) C(11) 80.7(2) . . . . yes
P C(11) C(12) C(13) -79.2(2) . . . . yes
P C(11) C(12) C(17) 100.1(2) . . . . yes
P C(18) C(19) C(20) -171.3(3) . . . . yes
P C(18) C(23) C(22) 172.8(2) . . . . yes
P C(24) C(25) C(26) 172.0(3) . . . . yes
P C(24) C(29) C(28) -170.5(2) . . . . yes
P C(30) C(31) C(32) -179.0(2) . . . . yes
P C(30) C(35) C(34) -178.5(2) . . . . yes
O N(1) Ru N(2) -55(1) . . . . yes
O N(1) Ru N(4) -9(2) . . . . yes
O N(1) Ru N(6) 31(1) . . . . yes
O N(1) Ru C(10) -147(1) . . . . yes
N(1) Ru N(2) N(3) 126.3(2) . . . . yes
N(1) Ru N(2) C(1) -45.4(2) . . . . yes
N(1) Ru N(4) N(5) -6.1(10) . . . . yes
N(1) Ru N(4) C(4) 177.9(8) . . . . yes
N(1) Ru N(6) N(7) -132.5(2) . . . . yes
N(1) Ru N(6) C(7) 44.8(2) . . . . yes
N(1) Ru C(10) C(11) -14.8(2) . . . . yes
N(2) Ru N(4) N(5) 40.0(2) . . . . yes
N(2) Ru N(4) C(4) -136.0(2) . . . . yes
N(2) Ru N(6) N(7) -40.9(2) . . . . yes
N(2) Ru N(6) C(7) 136.5(2) . . . . yes
N(2) Ru C(10) C(11) -106.8(2) . . . . yes
N(2) N(3) C(3) C(2) -0.7(3) . . . . yes
N(2) N(3) B(1) N(5) 50.2(3) . . . . yes
N(2) N(3) B(1) N(7) -66.8(3) . . . . yes
N(2) C(1) C(2) C(3) 0.7(3) . . . . yes
N(3) N(2) Ru N(4) -49.8(2) . . . . yes
N(3) N(2) Ru N(6) 33.8(2) . . . . yes
N(3) N(2) Ru C(10) -136.2(2) . . . . yes
N(3) N(2) C(1) C(2) -1.1(3) . . . . yes
N(3) C(3) C(2) C(1) 0.0(3) . . . . yes
N(3) B(1) N(5) N(4) -61.2(3) . . . . yes
N(3) B(1) N(5) C(6) 123.2(3) . . . . yes
N(3) B(1) N(7) N(6) 57.7(3) . . . . yes
N(3) B(1) N(7) C(9) -118.6(3) . . . . yes
N(4) Ru N(2) C(1) 138.5(2) . . . . yes
N(4) Ru N(6) N(7) 43.9(2) . . . . yes
N(4) Ru N(6) C(7) -138.7(2) . . . . yes
N(4) Ru C(10) C(11) 168.8(2) . . . . yes
N(4) N(5) C(6) C(5) -0.2(3) . . . . yes
N(4) N(5) B(1) N(7) 55.2(3) . . . . yes
N(4) C(4) C(5) C(6) 0.4(3) . . . . yes
N(5) N(4) Ru N(6) -47.6(2) . . . . yes
N(5) N(4) Ru C(10) 132.3(2) . . . . yes
N(5) N(4) C(4) C(5) -0.5(3) . . . . yes
N(5) C(6) C(5) C(4) -0.1(3) . . . . yes
N(5) B(1) N(3) C(3) -124.6(3) . . . . yes
N(5) B(1) N(7) N(6) -58.4(3) . . . . yes
N(5) B(1) N(7) C(9) 125.3(3) . . . . yes
N(6) Ru N(2) C(1) -137.9(2) . . . . yes
N(6) Ru N(4) C(4) 136.4(2) . . . . yes
N(6) Ru C(10) C(11) 169.7(4) . . . . yes
N(6) N(7) C(9) C(8) -0.3(3) . . . . yes
N(6) C(7) C(8) C(9) -0.7(3) . . . . yes
N(7) N(6) Ru C(10) 43.0(5) . . . . yes
N(7) N(6) C(7) C(8) 0.6(3) . . . . yes
N(7) C(9) C(8) C(7) 0.6(3) . . . . yes
N(7) B(1) N(3) C(3) 118.4(3) . . . . yes
N(7) B(1) N(5) C(6) -120.3(3) . . . . yes
C(1) N(2) Ru C(10) 52.1(2) . . . . yes
C(1) N(2) N(3) C(3) 1.1(3) . . . . yes
C(1) N(2) N(3) B(1) -174.8(2) . . . . yes
C(2) C(3) N(3) B(1) 174.6(3) . . . . yes
C(4) N(4) Ru C(10) -43.7(2) . . . . yes
C(4) N(4) N(5) C(6) 0.5(3) . . . . yes
C(4) N(4) N(5) B(1) -176.0(2) . . . . yes
C(5) C(6) N(5) B(1) 175.7(3) . . . . yes
C(7) N(6) Ru C(10) -139.6(4) . . . . yes
C(7) N(6) N(7) C(9) -0.2(3) . . . . yes
C(7) N(6) N(7) B(1) -177.3(2) . . . . yes
C(8) C(9) N(7) B(1) 176.3(3) . . . . yes
C(10) C(11) P C(18) -143.4(2) . . . . yes
C(10) C(11) P C(24) 97.0(2) . . . . yes
C(10) C(11) P C(30) -19.3(2) . . . . yes
C(10) C(11) C(12) C(13) 107.8(3) . . . . yes
C(10) C(11) C(12) C(17) -72.9(3) . . . . yes
C(11) P C(18) C(19) 96.4(2) . . . . yes
C(11) P C(18) C(23) -75.4(2) . . . . yes
C(11) P C(24) C(25) 152.2(2) . . . . yes
C(11) P C(24) C(29) -37.1(2) . . . . yes
C(11) P C(30) C(31) 123.4(2) . . . . yes
C(11) P C(30) C(35) -56.3(2) . . . . yes
C(11) C(12) C(13) C(14) 179.8(2) . . . . yes
C(11) C(12) C(17) C(16) 178.8(2) . . . . yes
C(12) C(11) P C(18) 43.0(2) . . . . yes
C(12) C(11) P C(24) -76.6(2) . . . . yes
C(12) C(11) P C(30) 167.1(2) . . . . yes
C(12) C(13) C(14) C(15) 1.4(4) . . . . yes
C(12) C(17) C(16) C(15) 1.6(5) . . . . yes
C(13) C(12) C(17) C(16) -2.0(4) . . . . yes
C(13) C(14) C(15) C(16) -1.7(5) . . . . yes
C(14) C(13) C(12) C(17) 0.5(4) . . . . yes
C(14) C(15) C(16) C(17) 0.2(5) . . . . yes
C(18) P C(24) C(25) 31.5(3) . . . . yes
C(18) P C(24) C(29) -157.9(2) . . . . yes
C(18) P C(30) C(31) -112.6(2) . . . . yes
C(18) P C(30) C(35) 67.8(2) . . . . yes
C(18) C(19) C(20) C(21) -0.8(5) . . . . yes
C(18) C(23) C(22) C(21) -1.8(4) . . . . yes
C(19) C(18) P C(24) -144.6(2) . . . . yes
C(19) C(18) P C(30) -27.9(3) . . . . yes
C(19) C(18) C(23) C(22) 0.9(4) . . . . yes
C(19) C(20) C(21) C(22) -0.1(6) . . . . yes
C(20) C(19) C(18) C(23) 0.4(4) . . . . yes
C(20) C(21) C(22) C(23) 1.4(5) . . . . yes
C(23) C(18) P C(24) 43.7(2) . . . . yes
C(23) C(18) P C(30) 160.3(2) . . . . yes
C(24) P C(30) C(31) 5.9(2) . . . . yes
C(24) P C(30) C(35) -173.8(2) . . . . yes
C(24) C(25) C(26) C(27) -2.3(6) . . . . yes
C(24) C(29) C(28) C(27) -1.1(5) . . . . yes
C(25) C(24) P C(30) -88.2(2) . . . . yes
C(25) C(24) C(29) C(28) 0.3(4) . . . . yes
C(25) C(26) C(27) C(28) 1.5(7) . . . . yes
C(26) C(25) C(24) C(29) 1.4(5) . . . . yes
C(26) C(27) C(28) C(29) 0.2(6) . . . . yes
C(29) C(24) P C(30) 82.4(2) . . . . yes
C(30) C(31) C(32) C(33) -2.2(5) . . . . yes
C(30) C(35) C(34) C(33) -2.8(4) . . . . yes
C(31) C(30) C(35) C(34) 1.8(4) . . . . yes
C(31) C(32) C(33) C(34) 1.2(5) . . . . yes
C(32) C(31) C(30) C(35) 0.6(4) . . . . yes
C(32) C(33) C(34) C(35) 1.3(5) . . . . yes
C(32) C(33) C(34) C(35) 1.3(5) . . . . yes
